data_2210489
loop_
_publ_author_name
'Liu, Y.-F'
'Xia, H.-T'
'Yang, S.-P'
'Wang, D.-Q'

_publ_section_title Bis(1-naphthylacetato-\k^2^<i>O</i>,<i>O</i>)(1,10-phenanthroline-\k^2^<i>N</i>,<i>N</i>)zinc(II)
_journal_coeditor_code AT2124
_journal_issue 10
_journal_name_full 'Acta Crystallographica Section E'
_journal_page_first m2753
_journal_page_last m2755
_journal_paper_doi 10.1107/S1600536806039249
_journal_volume 62
_journal_year 2006
_chemical_formula_iupac '[Zn (C12 H9 O2)2 (C12 H8 N2)]'
_chemical_formula_moiety 'C36 H26 N2 O4 Zn'
_chemical_formula_sum 'C36 H26 N2 O4 Zn'
_chemical_formula_weight 615.96
_chemical_name_systematic
;
Bis(1-naphthylacetato-\k^2^O,O)(1,10-phenanthroline-\k^2^N,N)zinc(II)
;
_space_group_IT_number 2
_symmetry_cell_setting triclinic
_symmetry_space_group_name_Hall '-P 1'
_symmetry_space_group_name_H-M 'P -1'
_atom_sites_solution_hydrogens geom
_atom_sites_solution_primary direct
_atom_sites_solution_secondary difmap
_audit_creation_method SHELXL97
_cell_angle_alpha 89.403(8)
_cell_angle_beta 77.192(7)
_cell_angle_gamma 86.657(9)
_cell_formula_units_Z 4
_cell_length_a 12.964(6)
_cell_length_b 13.055(6)
_cell_length_c 17.128(8)
_cell_measurement_reflns_used 2620
_cell_measurement_temperature 298(2)
_cell_measurement_theta_max 22.188
_cell_measurement_theta_min 2.228
_cell_volume 2822(2)
_computing_cell_refinement SMART
_computing_data_collection 'SMART (Siemens, 1996)'
_computing_data_reduction 'SAINT (Siemens, 1996)'
_computing_molecular_graphics 'SHELXTL (Sheldrick, 1997b)'
_computing_publication_material SHELXTL
_computing_structure_refinement 'SHELXL97 (Sheldrick, 1997a)'
_computing_structure_solution 'SHELXS97 (Sheldrick, 1997a)'
_diffrn_ambient_temperature 298(2)
_diffrn_measured_fraction_theta_full 0.981
_diffrn_measured_fraction_theta_max 0.981
_diffrn_measurement_device_type 'Bruker SMART CCD area-detector'
_diffrn_measurement_method '\f and \w'
_diffrn_radiation_monochromator graphite
_diffrn_radiation_source 'fine-focus sealed tube'
_diffrn_radiation_type MoK\a
_diffrn_radiation_wavelength 0.71073
_diffrn_reflns_av_R_equivalents 0.0426
_diffrn_reflns_av_sigmaI/netI 0.1108
_diffrn_reflns_limit_h_max 15
_diffrn_reflns_limit_h_min -13
_diffrn_reflns_limit_k_max 15
_diffrn_reflns_limit_k_min -12
_diffrn_reflns_limit_l_max 20
_diffrn_reflns_limit_l_min -18
_diffrn_reflns_number 14796
_diffrn_reflns_theta_full 25.01
_diffrn_reflns_theta_max 25.01
_diffrn_reflns_theta_min 1.22
_diffrn_standards_decay_% 0
_diffrn_standards_interval_count 0
_diffrn_standards_interval_time 0
_diffrn_standards_number 0
_exptl_absorpt_coefficient_mu 0.916
_exptl_absorpt_correction_T_max 0.7708
_exptl_absorpt_correction_T_min 0.7223
_exptl_absorpt_correction_type multi-scan
_exptl_absorpt_process_details '(SADABS; Sheldrick, 1996)'
_exptl_crystal_colour white
_exptl_crystal_density_diffrn 1.450
_exptl_crystal_density_method 'not measured'
_exptl_crystal_description block
_exptl_crystal_F_000 1272
_exptl_crystal_size_max 0.38
_exptl_crystal_size_mid 0.34
_exptl_crystal_size_min 0.30
_refine_diff_density_max 1.532
_refine_diff_density_min -0.720
_refine_ls_extinction_method none
_refine_ls_goodness_of_fit_ref 1.029
_refine_ls_hydrogen_treatment constr
_refine_ls_matrix_type full
_refine_ls_number_parameters 763
_refine_ls_number_reflns 9785
_refine_ls_number_restraints 1988
_refine_ls_restrained_S_all 0.992
_refine_ls_R_factor_all 0.1545
_refine_ls_R_factor_gt 0.0822
_refine_ls_shift/su_max 0.001
_refine_ls_shift/su_mean 0.000
_refine_ls_structure_factor_coef Fsqd
_refine_ls_weighting_details 'calc w = 1/[\s^2^(Fo^2^)+(0.1469P)^2^+0.4533P] where P=(Fo^2^+2Fc^2^)/3'
_refine_ls_weighting_scheme calc
_refine_ls_wR_factor_gt 0.2116
_refine_ls_wR_factor_ref 0.2759
_reflns_number_gt 4949
_reflns_number_total 9785
_reflns_threshold_expression I>2\s(I)
_cod_data_source_file at2124.cif
_cod_data_source_block I
_cod_database_code 2210489
_cod_database_fobs_code 2210489

loop_
_symmetry_equiv_pos_as_xyz
'x, y, z'
'-x, -y, -z'

loop_
_atom_site_type_symbol
_atom_site_label
_atom_site_fract_x
_atom_site_fract_y
_atom_site_fract_z
_atom_site_U_iso_or_equiv
_atom_site_adp_type
_atom_site_calc_flag
_atom_site_refinement_flags
_atom_site_occupancy
Zn Zn1 0.34601(7) 0.25975(7) 0.46256(5) 0.0514(3) Uani d U 1
Zn Zn2 0.87993(7) 0.22915(7) 0.96617(5) 0.0505(3) Uani d U 1
N N1 0.4905(4) 0.2832(5) 0.4952(3) 0.0476(15) Uani d . 1
N N2 0.4361(5) 0.1236(5) 0.4182(3) 0.0552(17) Uani d . 1
N N3 1.0264(5) 0.2047(5) 0.9992(3) 0.0497(15) Uani d . 1
N N4 0.9562(5) 0.3615(5) 0.9202(3) 0.0482(15) Uani d . 1
O O1 0.2563(4) 0.3812(4) 0.5499(3) 0.0587(13) Uani d U 1
O O2 0.2579(4) 0.2159(4) 0.5720(3) 0.0539(12) Uani d U 1
O O3 0.2335(4) 0.2339(5) 0.3772(3) 0.0701(11) Uani d U 1
O O4 0.3529(4) 0.3466(5) 0.3599(3) 0.0711(15) Uani d U 1
O O5 0.7434(5) 0.2698(5) 0.8834(3) 0.0773(12) Uani d U 1
O O6 0.8676(5) 0.1455(5) 0.8720(3) 0.0752(15) Uani d U 1
O O7 0.8103(4) 0.1108(4) 1.0576(3) 0.0626(14) Uani d U 1
O O8 0.7861(4) 0.2769(4) 1.0750(3) 0.0515(12) Uani d U 1
C C1 0.2316(6) 0.3086(6) 0.5945(4) 0.0497(16) Uani d U 1
C C2 0.1674(6) 0.3262(6) 0.6796(4) 0.0519(16) Uani d U 1
H H2A 0.1770 0.3953 0.6959 0.062 Uiso calc R 1
H H2B 0.0930 0.3216 0.6797 0.062 Uiso calc R 1
C C3 0.1958(6) 0.2522(6) 0.7402(4) 0.0521(16) Uani d U 1
C C4 0.1304(7) 0.1736(6) 0.7679(5) 0.0619(18) Uani d U 1
H H4 0.0676 0.1684 0.7508 0.074 Uiso calc R 1
C C5 0.1593(7) 0.1009(7) 0.8223(5) 0.068(2) Uani d U 1
H H5 0.1144 0.0486 0.8405 0.082 Uiso calc R 1
C C6 0.2491(7) 0.1049(7) 0.8483(5) 0.0666(19) Uani d U 1
H H6 0.2656 0.0555 0.8838 0.080 Uiso calc R 1
C C7 0.3177(7) 0.1824(6) 0.8227(4) 0.0591(17) Uani d U 1
C C8 0.4134(7) 0.1950(7) 0.8498(5) 0.0678(19) Uani d U 1
H H8 0.4328 0.1470 0.8853 0.081 Uiso calc R 1
C C9 0.4754(7) 0.2718(7) 0.8266(5) 0.070(2) Uani d U 1
H H9 0.5349 0.2788 0.8475 0.084 Uiso calc R 1
C C10 0.4509(7) 0.3433(7) 0.7697(5) 0.070(2) Uani d U 1
H H10 0.4966 0.3949 0.7511 0.084 Uiso calc R 1
C C11 0.3613(6) 0.3368(6) 0.7424(5) 0.0603(17) Uani d U 1
H H11 0.3457 0.3855 0.7061 0.072 Uiso calc R 1
C C12 0.2902(6) 0.2578(6) 0.7675(4) 0.0532(16) Uani d U 1
C C13 0.2818(7) 0.3026(8) 0.3381(5) 0.0701(11) Uani d U 1
C C14 0.2559(6) 0.3333(7) 0.2576(4) 0.0675(19) Uani d U 1
H H14A 0.2144 0.2811 0.2417 0.081 Uiso calc R 1
H H14B 0.2125 0.3971 0.2647 0.081 Uiso calc R 1
C C15 0.3532(6) 0.3472(7) 0.1904(5) 0.0636(17) Uani d U 1
C C16 0.3847(7) 0.4427(7) 0.1647(5) 0.0696(19) Uani d U 1
H H16 0.3468 0.5006 0.1896 0.084 Uiso calc R 1
C C17 0.4723(7) 0.4547(8) 0.1022(5) 0.074(2) Uani d U 1
H H17 0.4935 0.5203 0.0874 0.089 Uiso calc R 1
C C18 0.5267(7) 0.3731(7) 0.0629(5) 0.0689(19) Uani d U 1
H H18 0.5844 0.3827 0.0208 0.083 Uiso calc R 1
C C19 0.4968(6) 0.2733(7) 0.0852(4) 0.0564(17) Uani d U 1
C C20 0.5494(7) 0.1881(7) 0.0438(5) 0.0650(18) Uani d U 1
H H20 0.6023 0.1973 -0.0018 0.078 Uiso calc R 1
C C21 0.5254(7) 0.0911(8) 0.0684(5) 0.070(2) Uani d U 1
H H21 0.5630 0.0351 0.0403 0.084 Uiso calc R 1
C C22 0.4461(7) 0.0755(8) 0.1343(5) 0.073(2) Uani d U 1
H H22 0.4311 0.0091 0.1515 0.088 Uiso calc R 1
C C23 0.3889(7) 0.1577(7) 0.1749(5) 0.0664(17) Uani d U 1
H H23 0.3341 0.1460 0.2187 0.080 Uiso calc R 1
C C24 0.4111(6) 0.2607(7) 0.1517(4) 0.0571(16) Uani d U 1
C C25 0.5158(6) 0.3604(7) 0.5338(5) 0.0619(18) Uani d U 1
H H25 0.4645 0.4132 0.5504 0.074 Uiso calc R 1
C C26 0.6139(7) 0.3686(7) 0.5516(5) 0.068(2) Uani d U 1
H H26 0.6284 0.4258 0.5783 0.081 Uiso calc R 1
C C27 0.6899(7) 0.2896(7) 0.5286(5) 0.0671(18) Uani d U 1
H H27 0.7563 0.2924 0.5405 0.080 Uiso calc R 1
C C28 0.6665(6) 0.2062(7) 0.4879(5) 0.0617(18) Uani d U 1
C C29 0.5661(6) 0.2054(6) 0.4713(4) 0.0512(16) Uani d U 1
C C30 0.5365(6) 0.1207(6) 0.4305(4) 0.0528(16) Uani d U 1
C C31 0.6125(7) 0.0398(6) 0.4035(5) 0.0617(18) Uani d U 1
C C32 0.5784(7) -0.0424(7) 0.3648(5) 0.069(2) Uani d U 1
H H32 0.6246 -0.0989 0.3476 0.083 Uiso calc R 1
C C33 0.4788(8) -0.0393(7) 0.3526(5) 0.072(2) Uani d U 1
H H33 0.4572 -0.0926 0.3255 0.086 Uiso calc R 1
C C34 0.4080(7) 0.0444(7) 0.3808(5) 0.0659(19) Uani d U 1
H H34 0.3392 0.0445 0.3731 0.079 Uiso calc R 1
C C35 0.7408(7) 0.1210(7) 0.4588(5) 0.0686(19) Uani d U 1
H H35 0.8088 0.1210 0.4682 0.082 Uiso calc R 1
C C36 0.7158(7) 0.0429(7) 0.4192(5) 0.069(2) Uani d U 1
H H36 0.7661 -0.0104 0.4014 0.083 Uiso calc R 1
C C37 0.7912(8) 0.1913(9) 0.8512(5) 0.0773(12) Uani d U 1
C C38 0.7561(7) 0.1447(8) 0.7794(5) 0.080(2) Uani d U 1
H H38A 0.7308 0.0771 0.7941 0.096 Uiso calc R 1
H H38B 0.6975 0.1872 0.7678 0.096 Uiso calc R 1
C C39 0.8420(7) 0.1356(8) 0.7062(5) 0.0723(18) Uani d U 1
C C40 0.8845(9) 0.0397(9) 0.6840(6) 0.095(2) Uani d U 1
H H40 0.8573 -0.0162 0.7142 0.114 Uiso calc R 1
C C41 0.9643(9) 0.0231(10) 0.6197(7) 0.105(3) Uani d U 1
H H41 0.9911 -0.0438 0.6072 0.126 Uiso calc R 1
C C42 1.0044(9) 0.0955(10) 0.5754(6) 0.095(2) Uani d U 1
H H42 1.0608 0.0798 0.5324 0.114 Uiso calc R 1
C C43 0.9667(8) 0.1992(9) 0.5888(6) 0.087(2) Uani d U 1
C C44 1.0063(10) 0.2738(10) 0.5430(7) 0.106(2) Uani d U 1
H H44 1.0622 0.2615 0.4991 0.128 Uiso d R 1
C C45 0.9642(10) 0.3694(10) 0.5608(6) 0.103(3) Uani d U 1
H H45 0.9927 0.4208 0.5260 0.124 Uiso d R 1
C C46 0.8845(10) 0.4003(10) 0.6245(7) 0.111(3) Uani d U 1
H H46 0.8611 0.4689 0.6325 0.133 Uiso d R 1
C C47 0.8373(9) 0.3211(9) 0.6793(6) 0.094(2) Uani d U 1
H H47 0.7833 0.3362 0.7240 0.113 Uiso d R 1
C C48 0.8776(7) 0.2206(8) 0.6607(5) 0.0723(18) Uani d U 1
C C49 0.7737(6) 0.1874(6) 1.0996(4) 0.0479(16) Uani d U 1
C C50 0.7072(6) 0.1706(6) 1.1832(4) 0.0512(16) Uani d U 1
H H50A 0.6349 0.1615 1.1790 0.061 Uiso calc R 1
H H50B 0.7334 0.1072 1.2040 0.061 Uiso calc R 1
C C51 0.7058(5) 0.2554(6) 1.2431(4) 0.0460(15) Uani d U 1
C C52 0.6166(6) 0.3168(6) 1.2685(4) 0.0518(16) Uani d U 1
H H52 0.5568 0.3058 1.2489 0.062 Uiso calc R 1
C C53 0.6126(6) 0.3961(6) 1.3237(4) 0.0548(17) Uani d U 1
H H53 0.5502 0.4364 1.3410 0.066 Uiso calc R 1
C C54 0.6993(6) 0.4141(6) 1.3516(4) 0.0537(17) Uani d U 1
H H54 0.6962 0.4678 1.3874 0.064 Uiso calc R 1
C C55 0.7953(6) 0.3527(6) 1.3277(4) 0.0482(15) Uani d U 1
C C56 0.8837(6) 0.3693(7) 1.3580(5) 0.0614(18) Uani d U 1
H H56 0.8814 0.4228 1.3940 0.074 Uiso calc R 1
C C57 0.9732(7) 0.3079(7) 1.3356(5) 0.0657(19) Uani d U 1
H H57 1.0313 0.3183 1.3574 0.079 Uiso calc R 1
C C58 0.9789(6) 0.2300(7) 1.2804(5) 0.069(2) Uani d U 1
H H58 1.0418 0.1901 1.2643 0.082 Uiso calc R 1
C C59 0.8940(6) 0.2106(6) 1.2489(4) 0.0556(16) Uani d U 1
H H59 0.8989 0.1572 1.2126 0.067 Uiso calc R 1
C C60 0.7979(5) 0.2722(6) 1.2718(4) 0.0458(15) Uani d U 1
C C61 1.0593(6) 0.1247(6) 1.0378(4) 0.0558(17) Uani d U 1
H H61 1.0165 0.0695 1.0504 0.067 Uiso calc R 1
C C62 1.1564(7) 0.1222(7) 1.0596(5) 0.066(2) Uani d U 1
H H62 1.1775 0.0658 1.0871 0.080 Uiso calc R 1
C C63 1.2203(7) 0.2012(7) 1.0412(5) 0.0619(18) Uani d U 1
H H63 1.2854 0.1989 1.0557 0.074 Uiso calc R 1
C C64 1.1883(6) 0.2864(6) 1.0003(4) 0.0563(17) Uani d U 1
C C65 1.0889(6) 0.2842(6) 0.9807(4) 0.0463(15) Uani d U 1
C C66 1.0526(6) 0.3682(6) 0.9364(4) 0.0494(16) Uani d U 1
C C67 1.1172(6) 0.4508(6) 0.9145(4) 0.0571(17) Uani d U 1
C C68 1.0781(7) 0.5296(7) 0.8714(5) 0.0631(19) Uani d U 1
H H68 1.1181 0.5861 0.8553 0.076 Uiso calc R 1
C C69 0.9818(7) 0.5242(7) 0.8528(5) 0.068(2) Uani d U 1
H H69 0.9565 0.5759 0.8229 0.081 Uiso calc R 1
C C70 0.9208(7) 0.4394(6) 0.8792(5) 0.0640(19) Uani d U 1
H H70 0.8540 0.4372 0.8680 0.077 Uiso calc R 1
C C71 1.2487(6) 0.3738(7) 0.9786(5) 0.0643(18) Uani d U 1
H H71 1.3130 0.3773 0.9937 0.077 Uiso calc R 1
C C72 1.2148(6) 0.4518(7) 0.9365(5) 0.0635(19) Uani d U 1
H H72 1.2570 0.5071 0.9220 0.076 Uiso calc R 1

loop_
_atom_site_aniso_label
_atom_site_aniso_U_11
_atom_site_aniso_U_22
_atom_site_aniso_U_33
_atom_site_aniso_U_12
_atom_site_aniso_U_13
_atom_site_aniso_U_23
Zn1 0.0468(5) 0.0678(7) 0.0375(5) 0.0033(4) -0.0063(4) -0.0033(4)
Zn2 0.0469(5) 0.0671(7) 0.0368(5) -0.0113(4) -0.0061(4) 0.0061(4)
N1 0.043(3) 0.055(4) 0.038(3) 0.004(3) 0.001(3) -0.003(3)
N2 0.069(4) 0.062(5) 0.033(3) 0.002(3) -0.009(3) -0.008(3)
N3 0.054(4) 0.055(4) 0.039(3) -0.004(3) -0.006(3) 0.003(3)
N4 0.049(4) 0.055(4) 0.038(3) -0.002(3) -0.005(3) 0.009(3)
O1 0.065(3) 0.058(3) 0.050(3) -0.003(2) -0.007(2) 0.000(2)
O2 0.057(3) 0.054(3) 0.049(3) -0.001(2) -0.007(2) -0.005(2)
O3 0.055(2) 0.101(3) 0.057(2) 0.002(2) -0.0212(16) 0.007(2)
O4 0.061(3) 0.100(4) 0.049(3) 0.006(3) -0.008(2) 0.005(3)
O5 0.066(3) 0.113(3) 0.060(3) -0.016(2) -0.0265(18) 0.003(2)
O6 0.080(3) 0.100(4) 0.053(3) -0.035(3) -0.023(3) 0.010(3)
O7 0.075(3) 0.057(3) 0.050(3) -0.016(3) 0.004(2) -0.010(2)
O8 0.056(3) 0.054(3) 0.044(2) -0.010(2) -0.007(2) 0.010(2)
C1 0.050(3) 0.056(4) 0.045(3) -0.002(3) -0.012(3) -0.001(3)
C2 0.054(3) 0.055(4) 0.045(3) 0.002(3) -0.008(3) -0.008(3)
C3 0.059(3) 0.053(3) 0.041(3) -0.008(3) -0.002(3) -0.006(3)
C4 0.067(4) 0.064(4) 0.050(3) -0.012(3) 0.000(3) -0.006(3)
C5 0.083(4) 0.057(4) 0.055(4) -0.015(4) 0.010(4) -0.008(3)
C6 0.086(4) 0.060(4) 0.048(3) 0.000(4) -0.003(3) -0.002(3)
C7 0.069(4) 0.058(4) 0.044(3) 0.005(3) -0.002(3) -0.009(3)
C8 0.081(4) 0.069(4) 0.052(4) 0.015(4) -0.015(3) -0.003(3)
C9 0.065(4) 0.085(5) 0.062(4) 0.010(4) -0.019(4) -0.007(4)
C10 0.065(4) 0.079(5) 0.068(4) -0.007(4) -0.017(4) 0.001(4)
C11 0.061(3) 0.067(4) 0.054(3) -0.006(3) -0.015(3) 0.005(3)
C12 0.064(3) 0.054(3) 0.038(3) 0.000(3) -0.006(3) -0.003(3)
C13 0.055(2) 0.101(3) 0.057(2) 0.002(2) -0.0212(16) 0.007(2)
C14 0.051(4) 0.101(5) 0.051(4) 0.008(4) -0.017(3) 0.007(4)
C15 0.061(3) 0.089(4) 0.046(3) -0.006(3) -0.025(3) 0.009(3)
C16 0.070(4) 0.086(4) 0.057(4) -0.006(4) -0.023(3) 0.004(3)
C17 0.081(4) 0.082(5) 0.064(4) -0.021(4) -0.023(4) 0.016(4)
C18 0.066(4) 0.092(5) 0.052(4) -0.019(4) -0.015(3) 0.010(4)
C19 0.054(3) 0.078(4) 0.045(3) -0.019(3) -0.024(3) 0.006(3)
C20 0.060(4) 0.092(4) 0.046(3) -0.014(4) -0.017(3) 0.002(3)
C21 0.065(4) 0.087(5) 0.063(4) -0.008(4) -0.023(4) -0.007(4)
C22 0.075(4) 0.078(5) 0.071(4) -0.012(4) -0.025(4) 0.007(4)
C23 0.059(3) 0.090(4) 0.055(3) -0.012(3) -0.019(3) 0.012(3)
C24 0.052(3) 0.080(4) 0.046(3) -0.012(3) -0.024(3) 0.008(3)
C25 0.060(4) 0.070(4) 0.055(4) -0.003(3) -0.010(3) -0.005(3)
C26 0.070(4) 0.077(5) 0.055(4) -0.011(4) -0.008(4) -0.006(4)
C27 0.060(4) 0.085(4) 0.059(3) -0.010(3) -0.018(3) 0.005(3)
C28 0.055(4) 0.068(4) 0.056(4) 0.006(3) -0.001(3) 0.009(3)
C29 0.051(3) 0.057(4) 0.041(3) -0.001(3) -0.002(3) 0.010(3)
C30 0.058(3) 0.060(4) 0.039(3) 0.002(3) -0.007(3) 0.005(3)
C31 0.069(4) 0.057(4) 0.053(4) 0.005(3) -0.002(3) 0.008(3)
C32 0.080(4) 0.062(4) 0.057(4) 0.009(4) 0.002(4) 0.003(3)
C33 0.092(5) 0.064(5) 0.054(4) 0.001(4) -0.008(4) -0.004(4)
C34 0.070(4) 0.074(4) 0.052(4) -0.001(4) -0.011(3) -0.003(4)
C35 0.060(4) 0.074(4) 0.067(4) 0.007(4) -0.007(3) 0.009(4)
C36 0.062(4) 0.069(4) 0.067(4) 0.011(4) 0.000(3) 0.011(4)
C37 0.066(3) 0.113(3) 0.060(3) -0.016(2) -0.0265(18) 0.003(2)
C38 0.077(4) 0.108(5) 0.061(4) -0.033(4) -0.020(3) 0.000(4)
C39 0.074(4) 0.096(4) 0.055(3) -0.015(3) -0.029(3) -0.006(3)
C40 0.101(4) 0.112(5) 0.074(4) -0.012(4) -0.021(4) -0.002(4)
C41 0.102(5) 0.125(5) 0.088(5) -0.001(5) -0.023(4) 0.002(5)
C42 0.093(5) 0.122(5) 0.071(4) -0.008(4) -0.018(4) -0.005(4)
C43 0.093(4) 0.119(5) 0.064(4) -0.039(4) -0.038(4) 0.011(4)
C44 0.114(5) 0.136(5) 0.076(4) -0.026(5) -0.033(4) 0.007(5)
C45 0.119(5) 0.122(6) 0.074(5) -0.031(5) -0.029(4) 0.015(5)
C46 0.128(5) 0.118(5) 0.093(5) -0.032(5) -0.030(5) -0.014(5)
C47 0.108(4) 0.114(4) 0.070(4) -0.026(4) -0.035(3) -0.003(4)
C48 0.079(4) 0.099(4) 0.049(3) -0.023(3) -0.030(3) 0.002(3)
C49 0.053(3) 0.051(4) 0.041(3) -0.013(3) -0.010(3) 0.000(3)
C50 0.058(3) 0.058(4) 0.037(3) -0.016(3) -0.007(3) 0.002(3)
C51 0.049(3) 0.051(3) 0.037(3) -0.012(3) -0.004(3) 0.006(3)
C52 0.049(3) 0.063(4) 0.044(3) -0.009(3) -0.011(3) 0.004(3)
C53 0.054(4) 0.057(4) 0.050(3) 0.004(3) -0.006(3) -0.001(3)
C54 0.058(4) 0.055(4) 0.045(3) -0.010(3) -0.003(3) -0.001(3)
C55 0.047(3) 0.057(4) 0.040(3) -0.011(3) -0.007(3) 0.009(3)
C56 0.063(4) 0.074(4) 0.048(3) -0.014(3) -0.011(3) -0.001(3)
C57 0.059(4) 0.087(5) 0.053(4) -0.010(4) -0.016(3) 0.007(4)
C58 0.053(4) 0.080(5) 0.069(4) 0.004(4) -0.007(4) 0.013(4)
C59 0.052(3) 0.061(4) 0.051(3) -0.004(3) -0.005(3) 0.005(3)
C60 0.047(3) 0.052(3) 0.038(3) -0.009(3) -0.007(3) 0.006(3)
C61 0.062(4) 0.060(4) 0.046(3) -0.002(3) -0.013(3) 0.000(3)
C62 0.073(4) 0.069(5) 0.059(4) 0.011(4) -0.021(4) 0.003(4)
C63 0.057(4) 0.076(4) 0.057(4) 0.001(3) -0.025(3) -0.006(4)
C64 0.056(4) 0.065(4) 0.049(3) -0.008(3) -0.012(3) -0.013(3)
C65 0.047(3) 0.053(3) 0.039(3) -0.007(3) -0.010(3) -0.007(3)
C66 0.054(3) 0.054(4) 0.036(3) -0.006(3) -0.002(3) -0.003(3)
C67 0.061(4) 0.059(4) 0.048(3) -0.009(3) -0.003(3) -0.006(3)
C68 0.073(4) 0.061(4) 0.051(4) -0.020(4) 0.000(3) 0.000(3)
C69 0.089(5) 0.057(4) 0.054(4) -0.005(4) -0.010(4) 0.010(4)
C70 0.069(4) 0.067(4) 0.053(4) -0.002(4) -0.008(3) 0.010(4)
C71 0.054(4) 0.072(4) 0.065(4) -0.011(3) -0.007(3) -0.016(3)
C72 0.061(4) 0.063(4) 0.063(4) -0.020(3) 0.001(3) -0.017(3)

loop_
_atom_type_symbol
_atom_type_description
_atom_type_scat_dispersion_real
_atom_type_scat_dispersion_imag
_atom_type_scat_source
C C 0.0033 0.0016 'International Tables Vol C Tables 4.2.6.8 and 6.1.1.4'
H H 0.0000 0.0000 'International Tables Vol C Tables 4.2.6.8 and 6.1.1.4'
N N 0.0061 0.0033 'International Tables Vol C Tables 4.2.6.8 and 6.1.1.4'
O O 0.0106 0.0060 'International Tables Vol C Tables 4.2.6.8 and 6.1.1.4'
Zn Zn 0.2839 1.4301 'International Tables Vol C Tables 4.2.6.8 and 6.1.1.4'

loop_
_geom_angle_atom_site_label_1
_geom_angle_atom_site_label_2
_geom_angle_atom_site_label_3
_geom_angle
_geom_angle_publ_flag
O2 Zn1 O4 147.8(2) y
O2 Zn1 N1 99.4(2) y
O4 Zn1 N1 104.1(2) y
O2 Zn1 N2 103.4(2) y
O4 Zn1 N2 102.6(2) y
N1 Zn1 N2 78.9(2) y
O2 Zn1 O1 60.32(19) y
O4 Zn1 O1 96.5(2) y
N1 Zn1 O1 92.6(2) y
N2 Zn1 O1 160.5(2) y
O2 Zn1 O3 102.6(2) y
O4 Zn1 O3 58.8(2) y
N1 Zn1 O3 157.0(2) y
N2 Zn1 O3 89.6(2) y
O1 Zn1 O3 104.0(2) y
O6 Zn2 O8 138.3(2) y
O6 Zn2 N4 106.6(2) y
O8 Zn2 N4 103.7(2) y
O6 Zn2 N3 113.6(2) y
O8 Zn2 N3 99.7(2) y
N4 Zn2 N3 78.8(2) y
O6 Zn2 O7 94.4(2) y
O8 Zn2 O7 60.40(19) y
N4 Zn2 O7 158.6(2) y
N3 Zn2 O7 89.5(2) y
O6 Zn2 O5 56.6(2) y
O8 Zn2 O5 96.7(2) y
N4 Zn2 O5 88.9(2) y
N3 Zn2 O5 161.4(2) y
O7 Zn2 O5 106.3(2) y
C25 N1 C29 117.7(7) ?
C25 N1 Zn1 128.9(5) ?
C29 N1 Zn1 113.4(5) ?
C34 N2 C30 117.9(7) ?
C34 N2 Zn1 129.2(6) ?
C30 N2 Zn1 112.9(5) ?
C61 N3 C65 119.1(7) ?
C61 N3 Zn2 127.8(5) ?
C65 N3 Zn2 113.0(5) ?
C66 N4 C70 117.2(7) ?
C66 N4 Zn2 113.9(5) ?
C70 N4 Zn2 128.8(5) ?
C1 O1 Zn1 84.7(4) ?
C1 O2 Zn1 92.9(4) ?
C13 O3 Zn1 83.5(5) ?
C13 O4 Zn1 94.9(5) ?
C37 O5 Zn2 77.1(5) ?
C37 O6 Zn2 101.6(6) ?
C49 O7 Zn2 83.8(4) ?
C49 O8 Zn2 92.9(4) ?
O1 C1 O2 121.9(7) ?
O1 C1 C2 120.6(7) ?
O2 C1 C2 117.5(7) ?
C3 C2 C1 114.6(6) ?
C3 C2 H2A 108.6 ?
C1 C2 H2A 108.6 ?
C3 C2 H2B 108.6 ?
C1 C2 H2B 108.6 ?
H2A C2 H2B 107.6 ?
C4 C3 C12 118.6(7) ?
C4 C3 C2 119.6(7) ?
C12 C3 C2 121.8(7) ?
C3 C4 C5 119.8(8) ?
C3 C4 H4 120.1 ?
C5 C4 H4 120.1 ?
C6 C5 C4 122.3(8) ?
C6 C5 H5 118.9 ?
C4 C5 H5 118.9 ?
C5 C6 C7 120.4(8) ?
C5 C6 H6 119.8 ?
C7 C6 H6 119.8 ?
C6 C7 C8 124.2(8) ?
C6 C7 C12 118.5(8) ?
C8 C7 C12 117.2(8) ?
C9 C8 C7 122.9(8) ?
C9 C8 H8 118.5 ?
C7 C8 H8 118.5 ?
C8 C9 C10 119.9(9) ?
C8 C9 H9 120.0 ?
C10 C9 H9 120.0 ?
C11 C10 C9 120.3(9) ?
C11 C10 H10 119.9 ?
C9 C10 H10 119.9 ?
C10 C11 C12 122.0(8) ?
C10 C11 H11 119.0 ?
C12 C11 H11 119.0 ?
C3 C12 C11 122.0(7) ?
C3 C12 C7 120.4(7) ?
C11 C12 C7 117.6(8) ?
O3 C13 O4 122.8(8) ?
O3 C13 C14 118.9(8) ?
O4 C13 C14 118.3(9) ?
C15 C14 C13 114.0(6) ?
C15 C14 H14A 108.7 ?
C13 C14 H14A 108.7 ?
C15 C14 H14B 108.7 ?
C13 C14 H14B 108.7 ?
H14A C14 H14B 107.6 ?
C16 C15 C24 118.4(8) ?
C16 C15 C14 121.7(9) ?
C24 C15 C14 119.8(8) ?
C15 C16 C17 121.4(9) ?
C15 C16 H16 119.3 ?
C17 C16 H16 119.3 ?
C18 C17 C16 121.1(9) ?
C18 C17 H17 119.5 ?
C16 C17 H17 119.5 ?
C17 C18 C19 120.2(8) ?
C17 C18 H18 119.9 ?
C19 C18 H18 119.9 ?
C20 C19 C18 121.3(8) ?
C20 C19 C24 119.9(8) ?
C18 C19 C24 118.8(8) ?
C21 C20 C19 121.5(8) ?
C21 C20 H20 119.3 ?
C19 C20 H20 119.3 ?
C20 C21 C22 120.4(9) ?
C20 C21 H21 119.8 ?
C22 C21 H21 119.8 ?
C21 C22 C23 120.0(9) ?
C21 C22 H22 120.0 ?
C23 C22 H22 120.0 ?
C22 C23 C24 121.8(8) ?
C22 C23 H23 119.1 ?
C24 C23 H23 119.1 ?
C15 C24 C19 120.0(8) ?
C15 C24 C23 123.7(8) ?
C19 C24 C23 116.3(8) ?
N1 C25 C26 124.1(8) ?
N1 C25 H25 117.9 ?
C26 C25 H25 117.9 ?
C27 C26 C25 118.3(8) ?
C27 C26 H26 120.8 ?
C25 C26 H26 120.8 ?
C26 C27 C28 119.5(8) ?
C26 C27 H27 120.3 ?
C28 C27 H27 120.3 ?
C27 C28 C29 118.3(8) ?
C27 C28 C35 124.2(8) ?
C29 C28 C35 117.5(8) ?
N1 C29 C28 122.0(7) ?
N1 C29 C30 116.9(7) ?
C28 C29 C30 121.0(7) ?
N2 C30 C31 123.3(8) ?
N2 C30 C29 117.8(7) ?
C31 C30 C29 118.8(7) ?
C32 C31 C30 116.4(8) ?
C32 C31 C36 124.0(8) ?
C30 C31 C36 119.5(8) ?
C33 C32 C31 120.2(8) ?
C33 C32 H32 119.9 ?
C31 C32 H32 119.9 ?
C32 C33 C34 119.9(9) ?
C32 C33 H33 120.0 ?
C34 C33 H33 120.0 ?
N2 C34 C33 122.2(9) ?
N2 C34 H34 118.9 ?
C33 C34 H34 118.9 ?
C36 C35 C28 122.5(9) ?
C36 C35 H35 118.8 ?
C28 C35 H35 118.8 ?
C35 C36 C31 120.6(8) ?
C35 C36 H36 119.7 ?
C31 C36 H36 119.7 ?
O5 C37 O6 124.7(9) ?
O5 C37 C38 119.2(9) ?
O6 C37 C38 116.1(10) ?
C39 C38 C37 113.2(7) ?
C39 C38 H38A 108.9 ?
C37 C38 H38A 108.9 ?
C39 C38 H38B 108.9 ?
C37 C38 H38B 108.9 ?
H38A C38 H38B 107.7 ?
C40 C39 C48 120.6(10) ?
C40 C39 C38 117.3(10) ?
C48 C39 C38 122.1(9) ?
C41 C40 C39 122.1(12) ?
C41 C40 H40 118.9 ?
C39 C40 H40 118.9 ?
C42 C41 C40 122.3(13) ?
C42 C41 H41 118.8 ?
C40 C41 H41 118.8 ?
C41 C42 C43 122.5(12) ?
C41 C42 H42 118.7 ?
C43 C42 H42 118.7 ?
C44 C43 C42 123.0(12) ?
C44 C43 C48 120.4(12) ?
C42 C43 C48 116.6(10) ?
C43 C44 C45 118.2(13) ?
C43 C44 H44 121.1 ?
C45 C44 H44 120.6 ?
C44 C45 C46 127.6(13) ?
C44 C45 H45 116.1 ?
C46 C45 H45 116.3 ?
C45 C46 C47 117.3(12) ?
C45 C46 H46 121.6 ?
C47 C46 H46 121.1 ?
C48 C47 C46 116.1(11) ?
C48 C47 H47 121.7 ?
C46 C47 H47 122.2 ?
C39 C48 C47 123.9(10) ?
C39 C48 C43 115.8(10) ?
C47 C48 C43 120.3(10) ?
O8 C49 O7 122.8(7) ?
O8 C49 C50 118.8(7) ?
O7 C49 C50 118.4(7) ?
C51 C50 C49 115.7(6) ?
C51 C50 H50A 108.4 ?
C49 C50 H50A 108.4 ?
C51 C50 H50B 108.4 ?
C49 C50 H50B 108.4 ?
H50A C50 H50B 107.4 ?
C52 C51 C60 119.8(7) ?
C52 C51 C50 120.0(7) ?
C60 C51 C50 120.2(6) ?
C51 C52 C53 121.5(7) ?
C51 C52 H52 119.3 ?
C53 C52 H52 119.3 ?
C54 C53 C52 119.9(7) ?
C54 C53 H53 120.0 ?
C52 C53 H53 120.0 ?
C53 C54 C55 121.5(7) ?
C53 C54 H54 119.2 ?
C55 C54 H54 119.2 ?
C56 C55 C54 121.6(7) ?
C56 C55 C60 120.6(7) ?
C54 C55 C60 117.8(7) ?
C57 C56 C55 120.2(8) ?
C57 C56 H56 119.9 ?
C55 C56 H56 119.9 ?
C56 C57 C58 120.6(8) ?
C56 C57 H57 119.7 ?
C58 C57 H57 119.7 ?
C59 C58 C57 121.2(8) ?
C59 C58 H58 119.4 ?
C57 C58 H58 119.4 ?
C58 C59 C60 120.0(8) ?
C58 C59 H59 120.0 ?
C60 C59 H59 120.0 ?
C51 C60 C59 123.3(7) ?
C51 C60 C55 119.4(7) ?
C59 C60 C55 117.3(7) ?
N3 C61 C62 121.2(8) ?
N3 C61 H61 119.4 ?
C62 C61 H61 119.4 ?
C63 C62 C61 120.4(8) ?
C63 C62 H62 119.8 ?
C61 C62 H62 119.8 ?
C62 C63 C64 119.8(8) ?
C62 C63 H63 120.1 ?
C64 C63 H63 120.1 ?
C63 C64 C65 116.7(7) ?
C63 C64 C71 124.5(8) ?
C65 C64 C71 118.8(8) ?
N3 C65 C64 122.7(7) ?
N3 C65 C66 117.8(6) ?
C64 C65 C66 119.5(7) ?
N4 C66 C67 124.6(7) ?
N4 C66 C65 116.3(6) ?
C67 C66 C65 119.1(7) ?
C68 C67 C72 123.4(8) ?
C68 C67 C66 116.5(8) ?
C72 C67 C66 120.1(8) ?
C69 C68 C67 120.4(8) ?
C69 C68 H68 119.8 ?
C67 C68 H68 119.8 ?
C68 C69 C70 119.2(8) ?
C68 C69 H69 120.4 ?
C70 C69 H69 120.4 ?
N4 C70 C69 122.1(8) ?
N4 C70 H70 119.0 ?
C69 C70 H70 119.0 ?
C72 C71 C64 121.5(8) ?
C72 C71 H71 119.3 ?
C64 C71 H71 119.3 ?
C71 C72 C67 121.0(8) ?
C71 C72 H72 119.5 ?
C67 C72 H72 119.5 ?

loop_
_geom_bond_atom_site_label_1
_geom_bond_atom_site_label_2
_geom_bond_distance
_geom_bond_publ_flag
Zn1 O2 2.061(5) y
Zn1 O4 2.070(6) y
Zn1 N1 2.110(6) y
Zn1 N2 2.119(6) y
Zn1 O1 2.273(5) y
Zn1 O3 2.323(5) y
Zn2 O6 1.998(6) y
Zn2 O8 2.067(5) y
Zn2 N4 2.100(6) y
Zn2 N3 2.104(6) y
Zn2 O7 2.268(5) y
Zn2 O5 2.532(6) ?
N1 C25 1.308(9) ?
N1 C29 1.369(9) ?
N2 C34 1.333(10) ?
N2 C30 1.362(9) ?
N3 C61 1.330(9) ?
N3 C65 1.345(9) ?
N4 C66 1.346(9) ?
N4 C70 1.346(9) ?
O1 C1 1.222(8) ?
O2 C1 1.278(9) ?
O3 C13 1.229(10) ?
O4 C13 1.241(10) ?
O5 C37 1.235(11) ?
O6 C37 1.245(11) ?
O7 C49 1.246(8) ?
O8 C49 1.245(8) ?
C1 C2 1.521(9) ?
C2 C3 1.501(10) ?
C2 H2A 0.9700 ?
C2 H2B 0.9700 ?
C3 C4 1.382(10) ?
C3 C12 1.409(10) ?
C4 C5 1.415(12) ?
C4 H4 0.9300 ?
C5 C6 1.340(12) ?
C5 H5 0.9300 ?
C6 C7 1.388(11) ?
C6 H6 0.9300 ?
C7 C8 1.437(12) ?
C7 C12 1.442(11) ?
C8 C9 1.325(12) ?
C8 H8 0.9300 ?
C9 C10 1.415(12) ?
C9 H9 0.9300 ?
C10 C11 1.352(11) ?
C10 H10 0.9300 ?
C11 C12 1.423(11) ?
C11 H11 0.9300 ?
C13 C14 1.533(11) ?
C14 C15 1.526(11) ?
C14 H14A 0.9700 ?
C14 H14B 0.9700 ?
C15 C16 1.372(11) ?
C15 C24 1.405(11) ?
C16 C17 1.393(11) ?
C16 H16 0.9300 ?
C17 C18 1.341(12) ?
C17 H17 0.9300 ?
C18 C19 1.406(11) ?
C18 H18 0.9300 ?
C19 C20 1.386(11) ?
C19 C24 1.419(10) ?
C20 C21 1.362(12) ?
C20 H20 0.9300 ?
C21 C22 1.370(11) ?
C21 H21 0.9300 ?
C22 C23 1.371(12) ?
C22 H22 0.9300 ?
C23 C24 1.425(11) ?
C23 H23 0.9300 ?
C25 C26 1.382(11) ?
C25 H25 0.9300 ?
C26 C27 1.380(12) ?
C26 H26 0.9300 ?
C27 C28 1.382(11) ?
C27 H27 0.9300 ?
C28 C29 1.392(11) ?
C28 C35 1.445(11) ?
C29 C30 1.430(10) ?
C30 C31 1.409(10) ?
C31 C32 1.409(12) ?
C31 C36 1.427(11) ?
C32 C33 1.351(12) ?
C32 H32 0.9300 ?
C33 C34 1.402(11) ?
C33 H33 0.9300 ?
C34 H34 0.9300 ?
C35 C36 1.326(12) ?
C35 H35 0.9300 ?
C36 H36 0.9300 ?
C37 C38 1.544(11) ?
C38 C39 1.481(12) ?
C38 H38A 0.9700 ?
C38 H38B 0.9700 ?
C39 C40 1.361(13) ?
C39 C48 1.392(12) ?
C40 C41 1.344(13) ?
C40 H40 0.9300 ?
C41 C42 1.267(14) ?
C41 H41 0.9300 ?
C42 C43 1.416(14) ?
C42 H42 0.9300 ?
C43 C44 1.300(14) ?
C43 C48 1.506(13) ?
C44 C45 1.344(15) ?
C44 H44 0.9299 ?
C45 C46 1.371(15) ?
C45 H45 0.9300 ?
C46 C47 1.457(14) ?
C46 H46 0.9300 ?
C47 C48 1.396(13) ?
C47 H47 0.9300 ?
C49 C50 1.519(9) ?
C50 C51 1.515(9) ?
C50 H50A 0.9700 ?
C50 H50B 0.9700 ?
C51 C52 1.359(10) ?
C51 C60 1.416(10) ?
C52 C53 1.400(10) ?
C52 H52 0.9300 ?
C53 C54 1.350(10) ?
C53 H53 0.9300 ?
C54 C55 1.423(10) ?
C54 H54 0.9300 ?
C55 C56 1.387(10) ?
C55 C60 1.423(10) ?
C56 C57 1.356(11) ?
C56 H56 0.9300 ?
C57 C58 1.383(12) ?
C57 H57 0.9300 ?
C58 C59 1.366(11) ?
C58 H58 0.9300 ?
C59 C60 1.423(10) ?
C59 H59 0.9300 ?
C61 C62 1.388(11) ?
C61 H61 0.9300 ?
C62 C63 1.352(11) ?
C62 H62 0.9300 ?
C63 C64 1.400(11) ?
C63 H63 0.9300 ?
C64 C65 1.403(10) ?
C64 C71 1.421(11) ?
C65 C66 1.443(10) ?
C66 C67 1.400(10) ?
C67 C68 1.398(11) ?
C67 C72 1.398(11) ?
C68 C69 1.361(11) ?
C68 H68 0.9300 ?
C69 C70 1.411(11) ?
C69 H69 0.9300 ?
C70 H70 0.9300 ?
C71 C72 1.350(11) ?
C71 H71 0.9300 ?
C72 H72 0.9300 ?

loop_
_geom_hbond_atom_site_label_D
_geom_hbond_atom_site_label_H
_geom_hbond_atom_site_label_A
_geom_hbond_site_symmetry_A
_geom_hbond_distance_DH
_geom_hbond_distance_HA
_geom_hbond_distance_DA
_geom_hbond_angle_DHA
C54 H54 O1 2_667 0.93 2.43 3.320(9) 160.8
C20 H20 O5 1_554 0.93 2.58 3.493(11) 165.8
C44 H44 O3 1_655 0.93 2.70 3.627(14) 175.7
C68 H68 O8 2_767 0.93 2.67 3.407(10) 136.7
C32 H32 O2 2_656 0.93 2.68 3.350(10) 129.8
C6 H6 O7 2_657 0.93 2.54 3.275(10) 136.2

loop_
_geom_torsion_atom_site_label_1
_geom_torsion_atom_site_label_2
_geom_torsion_atom_site_label_3
_geom_torsion_atom_site_label_4
_geom_torsion
O2 Zn1 N1 C25 -76.9(7)
O4 Zn1 N1 C25 80.9(7)
N2 Zn1 N1 C25 -178.8(7)
O1 Zn1 N1 C25 -16.5(7)
O3 Zn1 N1 C25 119.9(7)
O2 Zn1 N1 C29 103.4(5)
O4 Zn1 N1 C29 -98.8(5)
N2 Zn1 N1 C29 1.5(5)
O1 Zn1 N1 C29 163.8(5)
O3 Zn1 N1 C29 -59.8(8)
O2 Zn1 N2 C34 82.1(7)
O4 Zn1 N2 C34 -78.6(7)
N1 Zn1 N2 C34 179.3(7)
O1 Zn1 N2 C34 114.0(8)
O3 Zn1 N2 C34 -20.7(7)
O2 Zn1 N2 C30 -98.5(5)
O4 Zn1 N2 C30 100.7(5)
N1 Zn1 N2 C30 -1.4(5)
O1 Zn1 N2 C30 -66.7(9)
O3 Zn1 N2 C30 158.6(5)
O6 Zn2 N3 C61 -75.7(6)
O8 Zn2 N3 C61 78.7(6)
N4 Zn2 N3 C61 -179.1(6)
O7 Zn2 N3 C61 18.9(6)
O5 Zn2 N3 C61 -129.8(7)
O6 Zn2 N3 C65 107.6(5)
O8 Zn2 N3 C65 -98.0(5)
N4 Zn2 N3 C65 4.2(5)
O7 Zn2 N3 C65 -157.8(5)
O5 Zn2 N3 C65 53.5(9)
O6 Zn2 N4 C66 -114.3(5)
O8 Zn2 N4 C66 94.6(5)
N3 Zn2 N4 C66 -2.8(5)
O7 Zn2 N4 C66 55.1(8)
O5 Zn2 N4 C66 -168.8(5)
O6 Zn2 N4 C70 67.1(7)
O8 Zn2 N4 C70 -83.9(6)
N3 Zn2 N4 C70 178.7(7)
O7 Zn2 N4 C70 -123.5(7)
O5 Zn2 N4 C70 12.7(6)
O2 Zn1 O1 C1 2.5(4)
O4 Zn1 O1 C1 158.7(4)
N1 Zn1 O1 C1 -96.9(4)
N2 Zn1 O1 C1 -33.7(9)
O3 Zn1 O1 C1 99.2(4)
O4 Zn1 O2 C1 -51.2(6)
N1 Zn1 O2 C1 85.2(4)
N2 Zn1 O2 C1 165.9(4)
O1 Zn1 O2 C1 -2.4(4)
O3 Zn1 O2 C1 -101.4(4)
O2 Zn1 O3 C13 152.3(5)
O4 Zn1 O3 C13 0.9(5)
N1 Zn1 O3 C13 -44.6(9)
N2 Zn1 O3 C13 -104.0(6)
O1 Zn1 O3 C13 90.2(5)
O2 Zn1 O4 C13 -62.1(7)
N1 Zn1 O4 C13 162.4(5)
N2 Zn1 O4 C13 80.9(5)
O1 Zn1 O4 C13 -103.3(5)
O3 Zn1 O4 C13 -0.9(5)
O6 Zn2 O5 C37 1.0(6)
O8 Zn2 O5 C37 -144.5(6)
N4 Zn2 O5 C37 111.8(6)
N3 Zn2 O5 C37 63.8(10)
O7 Zn2 O5 C37 -83.4(6)
O8 Zn2 O6 C37 56.8(7)
N4 Zn2 O6 C37 -78.2(6)
N3 Zn2 O6 C37 -163.0(6)
O7 Zn2 O6 C37 105.7(6)
O5 Zn2 O6 C37 -1.0(6)
O6 Zn2 O7 C49 -146.5(5)
O8 Zn2 O7 C49 -1.6(4)
N4 Zn2 O7 C49 43.7(8)
N3 Zn2 O7 C49 99.9(4)
O5 Zn2 O7 C49 -90.1(4)
O6 Zn2 O8 C49 61.3(5)
N4 Zn2 O8 C49 -162.9(4)
N3 Zn2 O8 C49 -82.2(4)
O7 Zn2 O8 C49 1.6(4)
O5 Zn2 O8 C49 106.6(4)
Zn1 O1 C1 O2 -4.1(7)
Zn1 O1 C1 C2 176.2(6)
Zn1 O2 C1 O1 4.5(7)
Zn1 O2 C1 C2 -175.7(5)
O1 C1 C2 C3 -144.5(7)
O2 C1 C2 C3 35.8(9)
C1 C2 C3 C4 -103.6(8)
C1 C2 C3 C12 73.6(9)
C12 C3 C4 C5 -0.1(11)
C2 C3 C4 C5 177.1(7)
C3 C4 C5 C6 -0.3(12)
C4 C5 C6 C7 0.5(12)
C5 C6 C7 C8 177.5(7)
C5 C6 C7 C12 -0.2(11)
C6 C7 C8 C9 -177.5(8)
C12 C7 C8 C9 0.3(12)
C7 C8 C9 C10 -3.0(13)
C8 C9 C10 C11 3.7(13)
C9 C10 C11 C12 -1.6(13)
C4 C3 C12 C11 -179.5(7)
C2 C3 C12 C11 3.3(11)
C4 C3 C12 C7 0.4(11)
C2 C3 C12 C7 -176.8(6)
C10 C11 C12 C3 178.8(7)
C10 C11 C12 C7 -1.1(12)
C6 C7 C12 C3 -0.2(11)
C8 C7 C12 C3 -178.1(7)
C6 C7 C12 C11 179.7(7)
C8 C7 C12 C11 1.8(10)
Zn1 O3 C13 O4 -1.6(9)
Zn1 O3 C13 C14 176.6(8)
Zn1 O4 C13 O3 1.8(10)
Zn1 O4 C13 C14 -176.4(7)
O3 C13 C14 C15 -135.4(9)
O4 C13 C14 C15 42.8(12)
C13 C14 C15 C16 -103.9(10)
C13 C14 C15 C24 77.9(10)
C24 C15 C16 C17 -0.4(12)
C14 C15 C16 C17 -178.6(7)
C15 C16 C17 C18 2.5(13)
C16 C17 C18 C19 -0.9(13)
C17 C18 C19 C20 177.7(8)
C17 C18 C19 C24 -2.5(11)
C18 C19 C20 C21 175.5(7)
C24 C19 C20 C21 -4.2(11)
C19 C20 C21 C22 1.5(12)
C20 C21 C22 C23 1.4(13)
C21 C22 C23 C24 -1.6(12)
C16 C15 C24 C19 -3.0(11)
C14 C15 C24 C19 175.2(6)
C16 C15 C24 C23 177.4(7)
C14 C15 C24 C23 -4.3(11)
C20 C19 C24 C15 -175.7(7)
C18 C19 C24 C15 4.5(10)
C20 C19 C24 C23 3.8(10)
C18 C19 C24 C23 -175.9(7)
C22 C23 C24 C15 178.6(8)
C22 C23 C24 C19 -1.0(11)
C29 N1 C25 C26 0.3(12)
Zn1 N1 C25 C26 -179.3(6)
N1 C25 C26 C27 -1.3(13)
C25 C26 C27 C28 1.0(12)
C26 C27 C28 C29 0.1(12)
C26 C27 C28 C35 177.9(8)
C25 N1 C29 C28 0.9(11)
Zn1 N1 C29 C28 -179.4(5)
C25 N1 C29 C30 178.9(7)
Zn1 N1 C29 C30 -1.4(8)
C27 C28 C29 N1 -1.1(11)
C35 C28 C29 N1 -179.0(7)
C27 C28 C29 C30 -179.0(7)
C35 C28 C29 C30 3.0(11)
C34 N2 C30 C31 2.0(11)
Zn1 N2 C30 C31 -177.4(6)
C34 N2 C30 C29 -179.5(7)
Zn1 N2 C30 C29 1.1(8)
N1 C29 C30 N2 0.2(10)
C28 C29 C30 N2 178.2(6)
N1 C29 C30 C31 178.8(6)
C28 C29 C30 C31 -3.2(11)
N2 C30 C31 C32 -2.4(11)
C29 C30 C31 C32 179.0(7)
N2 C30 C31 C36 -179.8(7)
C29 C30 C31 C36 1.6(11)
C30 C31 C32 C33 2.4(12)
C36 C31 C32 C33 179.7(8)
C31 C32 C33 C34 -2.0(13)
C30 N2 C34 C33 -1.5(11)
Zn1 N2 C34 C33 177.8(6)
C32 C33 C34 N2 1.6(13)
C27 C28 C35 C36 -179.2(8)
C29 C28 C35 C36 -1.4(12)
C28 C35 C36 C31 -0.1(13)
C32 C31 C36 C35 -177.2(8)
C30 C31 C36 C35 0.0(12)
Zn2 O5 C37 O6 -1.6(9)
Zn2 O5 C37 C38 178.7(9)
Zn2 O6 C37 O5 2.1(12)
Zn2 O6 C37 C38 -178.3(6)
O5 C37 C38 C39 122.4(10)
O6 C37 C38 C39 -57.3(12)
C37 C38 C39 C40 107.7(10)
C37 C38 C39 C48 -73.4(12)
C48 C39 C40 C41 2.6(15)
C38 C39 C40 C41 -178.5(9)
C39 C40 C41 C42 -0.6(18)
C40 C41 C42 C43 -1.7(18)
C41 C42 C43 C44 -179.0(11)
C41 C42 C43 C48 1.9(15)
C42 C43 C44 C45 179.6(10)
C48 C43 C44 C45 -1.3(15)
C43 C44 C45 C46 2.4(19)
C44 C45 C46 C47 -1.4(18)
C45 C46 C47 C48 -0.7(14)
C40 C39 C48 C47 179.4(9)
C38 C39 C48 C47 0.5(13)
C40 C39 C48 C43 -2.1(12)
C38 C39 C48 C43 179.0(7)
C46 C47 C48 C39 180.0(8)
C46 C47 C48 C43 1.6(13)
C44 C43 C48 C39 -179.2(9)
C42 C43 C48 C39 0.0(12)
C44 C43 C48 C47 -0.6(14)
C42 C43 C48 C47 178.5(9)
Zn2 O8 C49 O7 -3.1(8)
Zn2 O8 C49 C50 179.5(6)
Zn2 O7 C49 O8 2.8(7)
Zn2 O7 C49 C50 -179.8(6)
O8 C49 C50 C51 -28.7(10)
O7 C49 C50 C51 153.8(7)
C49 C50 C51 C52 109.3(8)
C49 C50 C51 C60 -69.6(9)
C60 C51 C52 C53 -0.9(11)
C50 C51 C52 C53 -179.8(6)
C51 C52 C53 C54 1.2(11)
C52 C53 C54 C55 -1.3(11)
C53 C54 C55 C56 -178.2(7)
C53 C54 C55 C60 1.1(11)
C54 C55 C56 C57 178.4(7)
C60 C55 C56 C57 -0.9(11)
C55 C56 C57 C58 2.0(12)
C56 C57 C58 C59 -2.1(13)
C57 C58 C59 C60 1.1(12)
C52 C51 C60 C59 179.1(7)
C50 C51 C60 C59 -1.9(10)
C52 C51 C60 C55 0.7(10)
C50 C51 C60 C55 179.6(6)
C58 C59 C60 C51 -178.6(7)
C58 C59 C60 C55 -0.1(10)
C56 C55 C60 C51 178.5(7)
C54 C55 C60 C51 -0.8(10)
C56 C55 C60 C59 0.0(10)
C54 C55 C60 C59 -179.3(6)
C65 N3 C61 C62 0.3(10)
Zn2 N3 C61 C62 -176.2(5)
N3 C61 C62 C63 -0.7(12)
C61 C62 C63 C64 0.4(12)
C62 C63 C64 C65 0.2(11)
C62 C63 C64 C71 179.5(8)
C61 N3 C65 C64 0.3(10)
Zn2 N3 C65 C64 177.3(5)
C61 N3 C65 C66 177.8(6)
Zn2 N3 C65 C66 -5.2(8)
C63 C64 C65 N3 -0.5(11)
C71 C64 C65 N3 -179.8(7)
C63 C64 C65 C66 -178.0(7)
C71 C64 C65 C66 2.6(10)
C70 N4 C66 C67 1.0(10)
Zn2 N4 C66 C67 -177.7(5)
C70 N4 C66 C65 179.7(6)
Zn2 N4 C66 C65 0.9(8)
N3 C65 C66 N4 2.9(9)
C64 C65 C66 N4 -179.5(6)
N3 C65 C66 C67 -178.4(6)
C64 C65 C66 C67 -0.7(10)
N4 C66 C67 C68 -1.6(11)
C65 C66 C67 C68 179.8(7)
N4 C66 C67 C72 177.8(7)
C65 C66 C67 C72 -0.8(10)
C72 C67 C68 C69 -179.2(7)
C66 C67 C68 C69 0.2(11)
C67 C68 C69 C70 1.6(12)
C66 N4 C70 C69 0.9(11)
Zn2 N4 C70 C69 179.4(6)
C68 C69 C70 N4 -2.2(12)
C63 C64 C71 C72 177.5(8)
C65 C64 C71 C72 -3.2(11)
C64 C71 C72 C67 1.7(12)
C68 C67 C72 C71 179.7(8)
C66 C67 C72 C71 0.3(11)
